data_1577082
loop_
_publ_author_name
'Reuel, Paris C.'
'Shandilya, Yogesh'
'Wattoo, M. Talha'
'Altman, Alison B.'

_publ_section_title
;
 Aluminylation: a generalizable route towards low-valent aluminum under
 moderate conditions with controlled product nuclearity through precursor
 design.
;
_journal_issue 20
_journal_name_full 'Chemical science'
_journal_page_first 10251
_journal_page_last 10259
_journal_paper_doi 10.1039/d6sc02187e
_journal_volume 17
_journal_year 2026
_chemical_formula_moiety 'C50 H82 Al4 N2 Si2, 1.005(C6 H14)'
_chemical_formula_sum 'C56.03 H96.07 Al4 N2 Si2'
_chemical_formula_weight 961.87
_chemical_properties_physical Air-sensitive
_space_group_crystal_system monoclinic
_space_group_IT_number 15
_space_group_name_Hall '-C 2yc'
_space_group_name_H-M_alt 'C 1 2/c 1'
_atom_sites_solution_hydrogens geom
_atom_sites_solution_primary dual
_audit_block_doi 10.5517/ccdc.csd.cc2qyrt8
_audit_creation_date 2026-02-02
_audit_creation_method
;
Olex2 1.5
(compiled 2025.07.13 svn.rb7424aed for OlexSys, GUI svn.r7314)
;
_audit_update_record
;
2026-02-13 deposited with the CCDC.	2026-04-07 downloaded from the CCDC.
;
_cell_angle_alpha 90
_cell_angle_beta 96.065(4)
_cell_angle_gamma 90
_cell_formula_units_Z 4
_cell_length_a 16.1442(9)
_cell_length_b 16.3268(10)
_cell_length_c 22.4903(15)
_cell_measurement_reflns_used 9905
_cell_measurement_temperature 110.00
_cell_measurement_theta_max 68.38
_cell_measurement_theta_min 3.86
_cell_volume 5894.9(6)
_computing_molecular_graphics 'Olex2 1.5 (Dolomanov et al., 2009)'
_computing_publication_material 'Olex2 1.5 (Dolomanov et al., 2009)'
_computing_structure_refinement 'XL  (Sheldrick, 2008)'
_computing_structure_solution 'SHELXT  (Sheldrick, 2015)'
_diffrn_ambient_temperature 110.00
_diffrn_measured_fraction_theta_full 0.952
_diffrn_measured_fraction_theta_max 0.948
_diffrn_measurement_device_type 'Bruker APEX-II CCD'
_diffrn_measurement_method '\f and \w scans'
_diffrn_radiation_type CuK\a
_diffrn_radiation_wavelength 1.54178
_diffrn_reflns_av_unetI/netI 0.0809
_diffrn_reflns_Laue_measured_fraction_full 0.952
_diffrn_reflns_Laue_measured_fraction_max 0.948
_diffrn_reflns_limit_h_max 19
_diffrn_reflns_limit_h_min -19
_diffrn_reflns_limit_k_max 19
_diffrn_reflns_limit_k_min 0
_diffrn_reflns_limit_l_max 26
_diffrn_reflns_limit_l_min 0
_diffrn_reflns_number 5270
_diffrn_reflns_point_group_measured_fraction_full 0.952
_diffrn_reflns_point_group_measured_fraction_max 0.948
_diffrn_reflns_theta_full 67.679
_diffrn_reflns_theta_max 68.449
_diffrn_reflns_theta_min 3.861
_diffrn_standards_number 0
_exptl_absorpt_coefficient_mu 1.375
_exptl_absorpt_correction_T_max 0.753055
_exptl_absorpt_correction_T_min 0.623312
_exptl_absorpt_correction_type multi-scan
_exptl_absorpt_process_details
;
 TWINABS-2012/1 (Bruker,2012) was used for absorption correction.
 
For component 1:
 wR2(int) was 0.0950 before and 0.0695 after correction.
 
For component 2:
 wR2(int) was 0.1084 before and 0.0671 after correction.

Final HKLF 4 output contains 23997 reflections, Rint = 0.0968
 (10066 with I > 3sig(I), Rint = 0.0729)
;
_exptl_crystal_colour 'clear orange'
_exptl_crystal_colour_lustre clear
_exptl_crystal_colour_primary orange
_exptl_crystal_density_diffrn 1.084
_exptl_crystal_description plate
_exptl_crystal_F_000 2105
_exptl_crystal_size_max 0.367
_exptl_crystal_size_mid 0.159
_exptl_crystal_size_min 0.136
_refine_diff_density_max 0.515
_refine_diff_density_min -0.545
_refine_diff_density_rms 0.101
_refine_ls_extinction_method none
_refine_ls_goodness_of_fit_ref 1.081
_refine_ls_hydrogen_treatment constr
_refine_ls_matrix_type full
_refine_ls_number_parameters 332
_refine_ls_number_reflns 5270
_refine_ls_number_restraints 27
_refine_ls_restrained_S_all 1.078
_refine_ls_R_factor_all 0.1142
_refine_ls_R_factor_gt 0.0803
_refine_ls_shift/su_max 0.000
_refine_ls_shift/su_mean 0.000
_refine_ls_structure_factor_coef Fsqd
_refine_ls_weighting_details 'w=1/[\s^2^(Fo^2^)+(0.0793P)^2^+36.1505P] where P=(Fo^2^+2Fc^2^)/3'
_refine_ls_weighting_scheme calc
_refine_ls_wR_factor_gt 0.1915
_refine_ls_wR_factor_ref 0.2232
_reflns_Friedel_coverage 0.000
_reflns_number_gt 3959
_reflns_number_total 5270
_reflns_threshold_expression 'I > 2\s(I)'
_cod_data_source_file d6sc02187e2.cif
_cod_data_source_block pcr_2025_185_twin_a
_cod_depositor_comments 'Adding full bibliography for 1577082--1577086.cif.'
_cod_original_sg_symbol_H-M C2/c
_cod_database_code 1577082
_shelx_shelxl_version_number 2019/1
_shelx_space_group_comment
;
The symmetry employed for this shelxl refinement is uniquely defined
by the following loop, which should always be used as a source of
symmetry information in preference to the above space-group names.
They are only intended as comments.
;
_shelx_estimated_absorpt_t_max 0.835
_shelx_estimated_absorpt_t_min 0.632
_olex2_refinement_description
;
1. Twinned data refinement
 Scales: 0.58777
 0.41223
2. Rigid body (RIGU) restrains
 C4, C5, C6, C7, C9, C8
 with sigma for 1-2 distances of 0.004 and sigma for 1-3 distances of 0.004
3. Others
 Sof(C4)=Sof(H4A)=Sof(H4B)=Sof(H4C)=Sof(C6)=Sof(H6A)=Sof(H6B)=Sof(C5)=Sof(H5A)=
 Sof(H5B)=Sof(C9)=Sof(H9A)=Sof(H9B)=Sof(H9C)=Sof(C8)=Sof(H8A)=Sof(H8B)=Sof(C7)=
 Sof(H7A)=Sof(H7B)=FVAR(1)
4.a Ternary CH refined with riding coordinates:
 C121(H121), C161(H161)
4.b Secondary CH2 refined with riding coordinates:
 C6(H6A,H6B), C5(H5A,H5B), C8(H8A,H8B), C7(H7A,H7B)
4.c Aromatic/amide H refined with riding coordinates:
 C15(H15), C14(H14), C13(H13)
4.d Idealised Me refined as rotating group:
 C241(H24A,H24B,H24C), C231(H23A,H23B,H23C), C122(H12A,H12B,H12C), C1(H1A,H1B,
 H1C), C123(H12D,H12E,H12F), C2(H2A,H2B,H2C), C251(H25A,H25B,H25C), C163(H16A,
 H16B,H16C), C3(H3A,H3B,H3C), C211(H21A,H21B,H21C), C162(H16D,H16E,H16F),
 C221(H22A,H22B,H22C), C4(H4A,H4B,H4C), C9(H9A,H9B,H9C)
;
_olex2_submission_special_instructions 'No special instructions were received'

loop_
_space_group_symop_operation_xyz
'x, y, z'
'-x, y, -z+1/2'
'x+1/2, y+1/2, z'
'-x+1/2, y+1/2, -z+1/2'
'-x, -y, -z'
'x, -y, z-1/2'
'-x+1/2, -y+1/2, -z'
'x+1/2, -y+1/2, z-1/2'

loop_
_atom_site_label
_atom_site_type_symbol
_atom_site_fract_x
_atom_site_fract_y
_atom_site_fract_z
_atom_site_U_iso_or_equiv
_atom_site_adp_type
_atom_site_occupancy
_atom_site_site_symmetry_order
_atom_site_calc_flag
_atom_site_refinement_flags_posn
_atom_site_refinement_flags_adp
_atom_site_refinement_flags_occupancy
_atom_site_disorder_assembly
_atom_site_disorder_group
Si1 Si 0.38304(10) 0.15552(11) 0.35924(8) 0.0309(4) Uani 1 1 d . . . . .
Al1 Al 0.48295(10) 0.29557(11) 0.30482(8) 0.0241(4) Uani 1 1 d . . . . .
Al2 Al 0.41524(11) 0.40883(11) 0.23047(8) 0.0268(4) Uani 1 1 d . . . . .
N1 N 0.4590(3) 0.2311(3) 0.3677(2) 0.0277(11) Uani 1 1 d . . . . .
C11 C 0.5017(3) 0.2503(3) 0.4257(2) 0.0245(12) Uani 1 1 d . . . . .
C23 C 0.3416(4) 0.5264(4) 0.2393(3) 0.0321(14) Uani 1 1 d . . . . .
C24 C 0.2878(4) 0.4596(4) 0.2496(3) 0.0327(13) Uani 1 1 d . . . . .
C21 C 0.3211(4) 0.4498(4) 0.1529(3) 0.0357(15) Uani 1 1 d . . . . .
C12 C 0.4733(3) 0.3147(4) 0.4607(3) 0.0283(13) Uani 1 1 d . . . . .
C22 C 0.3629(4) 0.5195(4) 0.1792(3) 0.0342(14) Uani 1 1 d . . . . .
C15 C 0.6173(4) 0.2285(4) 0.5009(3) 0.0386(16) Uani 1 1 d . . . . .
H15 H 0.666331 0.199278 0.515078 0.046 Uiso 1 1 calc R U . . .
C25 C 0.2751(4) 0.4123(4) 0.1954(3) 0.0354(15) Uani 1 1 d . . . . .
C121 C 0.3938(4) 0.3611(4) 0.4418(3) 0.0305(13) Uani 1 1 d . . . . .
H121 H 0.376071 0.346873 0.399113 0.037 Uiso 1 1 calc R U . . .
C14 C 0.5908(4) 0.2921(5) 0.5351(3) 0.0440(17) Uani 1 1 d . . . . .
H14 H 0.621530 0.306453 0.571948 0.053 Uiso 1 1 calc R U . . .
C161 C 0.6064(4) 0.1370(4) 0.4109(3) 0.0342(14) Uani 1 1 d . . . . .
H161 H 0.558482 0.117158 0.382776 0.041 Uiso 1 1 calc R U . . .
C241 C 0.2481(4) 0.4437(4) 0.3060(3) 0.0356(15) Uani 1 1 d . . . . .
H24A H 0.239321 0.384758 0.310384 0.053 Uiso 1 1 calc R U . . .
H24B H 0.194467 0.472199 0.304041 0.053 Uiso 1 1 calc R U . . .
H24C H 0.284771 0.463933 0.340422 0.053 Uiso 1 1 calc R U . . .
C231 C 0.3661(5) 0.5926(4) 0.2834(3) 0.0428(17) Uani 1 1 d . . . . .
H23A H 0.377711 0.568659 0.323350 0.064 Uiso 1 1 calc R U . . .
H23B H 0.320508 0.632212 0.283409 0.064 Uiso 1 1 calc R U . . .
H23C H 0.416065 0.620296 0.272328 0.064 Uiso 1 1 calc R U . . .
C16 C 0.5745(4) 0.2061(4) 0.4467(3) 0.0304(13) Uani 1 1 d . . . . .
C13 C 0.5190(4) 0.3344(4) 0.5147(3) 0.0341(14) Uani 1 1 d . . . . .
H13 H 0.500507 0.377816 0.538127 0.041 Uiso 1 1 calc R U . . .
C122 C 0.4049(4) 0.4536(4) 0.4454(3) 0.0408(16) Uani 1 1 d . . . . .
H12A H 0.353229 0.480450 0.428991 0.061 Uiso 1 1 calc R U . . .
H12B H 0.450375 0.469993 0.422322 0.061 Uiso 1 1 calc R U . . .
H12C H 0.418323 0.469866 0.487269 0.061 Uiso 1 1 calc R U . . .
C1 C 0.4004(5) 0.0886(4) 0.2951(3) 0.0433(17) Uani 1 1 d . . . . .
H1A H 0.403098 0.122187 0.259271 0.065 Uiso 1 1 calc R U . . .
H1B H 0.354287 0.049482 0.288180 0.065 Uiso 1 1 calc R U . . .
H1C H 0.452843 0.058676 0.303990 0.065 Uiso 1 1 calc R U . . .
C123 C 0.3239(4) 0.3340(5) 0.4791(3) 0.0466(18) Uani 1 1 d . . . . .
H12D H 0.337608 0.351092 0.520706 0.070 Uiso 1 1 calc R U . . .
H12E H 0.318239 0.274294 0.477238 0.070 Uiso 1 1 calc R U . . .
H12F H 0.271268 0.359468 0.462913 0.070 Uiso 1 1 calc R U . . .
C2 C 0.3825(5) 0.0934(5) 0.4284(3) 0.056(2) Uani 1 1 d . . . . .
H2A H 0.436344 0.065812 0.436953 0.084 Uiso 1 1 calc R U . . .
H2B H 0.338043 0.052416 0.422780 0.084 Uiso 1 1 calc R U . . .
H2C H 0.372860 0.129284 0.461914 0.084 Uiso 1 1 calc R U . . .
C251 C 0.2176(4) 0.3399(5) 0.1862(4) 0.052(2) Uani 1 1 d . . . . .
H25A H 0.205104 0.329291 0.143339 0.078 Uiso 1 1 calc R U . . .
H25B H 0.165749 0.351635 0.203687 0.078 Uiso 1 1 calc R U . . .
H25C H 0.244416 0.291674 0.205735 0.078 Uiso 1 1 calc R U . . .
C163 C 0.6730(4) 0.1678(4) 0.3727(4) 0.0448(18) Uani 1 1 d . . . . .
H16A H 0.650009 0.212118 0.346652 0.067 Uiso 1 1 calc R U . . .
H16B H 0.690806 0.122707 0.348261 0.067 Uiso 1 1 calc R U . . .
H16C H 0.721000 0.188231 0.398884 0.067 Uiso 1 1 calc R U . . .
C3 C 0.2788(4) 0.2027(5) 0.3406(4) 0.0476(18) Uani 1 1 d . . . . .
H3A H 0.265013 0.236495 0.374173 0.071 Uiso 1 1 calc R U . . .
H3B H 0.236898 0.159466 0.332880 0.071 Uiso 1 1 calc R U . . .
H3C H 0.279473 0.236945 0.304866 0.071 Uiso 1 1 calc R U . . .
C211 C 0.3251(5) 0.4212(5) 0.0894(3) 0.053(2) Uani 1 1 d . . . . .
H21A H 0.383397 0.417344 0.081255 0.080 Uiso 1 1 calc R U . . .
H21B H 0.295730 0.460467 0.061673 0.080 Uiso 1 1 calc R U . . .
H21C H 0.298630 0.367310 0.083926 0.080 Uiso 1 1 calc R U . . .
C162 C 0.6386(6) 0.0637(5) 0.4492(4) 0.058(2) Uani 1 1 d . . . . .
H16D H 0.690635 0.078756 0.473109 0.088 Uiso 1 1 calc R U . . .
H16E H 0.648727 0.017502 0.423123 0.088 Uiso 1 1 calc R U . . .
H16F H 0.596950 0.048101 0.475799 0.088 Uiso 1 1 calc R U . . .
C221 C 0.4153(5) 0.5775(5) 0.1485(4) 0.051(2) Uani 1 1 d . . . . .
H22A H 0.440589 0.617446 0.177458 0.077 Uiso 1 1 calc R U . . .
H22B H 0.380513 0.606139 0.116715 0.077 Uiso 1 1 calc R U . . .
H22C H 0.459173 0.547068 0.131150 0.077 Uiso 1 1 calc R U . . .
C4 C 0.448(2) 0.1482(19) 0.6126(15) 0.065(7) Uani 0.503(7) 1 d . . P A -1
H4A H 0.438376 0.188855 0.580559 0.097 Uiso 0.503(7) 1 calc R U P A -1
H4B H 0.397757 0.115153 0.614356 0.097 Uiso 0.503(7) 1 calc R U P A -1
H4C H 0.494479 0.112543 0.604575 0.097 Uiso 0.503(7) 1 calc R U P A -1
C6 C 0.4896(10) 0.1362(10) 0.7281(6) 0.044(3) Uani 0.503(7) 1 d . . P A -1
H6A H 0.439242 0.103326 0.733127 0.052 Uiso 0.503(7) 1 calc R U P A -1
H6B H 0.534060 0.097705 0.719254 0.052 Uiso 0.503(7) 1 calc R U P A -1
C5 C 0.4701(10) 0.1931(10) 0.6739(8) 0.052(4) Uani 0.503(7) 1 d . . P A -1
H5A H 0.518912 0.228887 0.670618 0.063 Uiso 0.503(7) 1 calc R U P A -1
H5B H 0.422710 0.228817 0.681405 0.063 Uiso 0.503(7) 1 calc R U P A -1
C9 C 0.567(3) 0.169(2) 0.8949(15) 0.074(9) Uani 0.503(7) 1 d . . P A -1
H9A H 0.625816 0.180715 0.890144 0.111 Uiso 0.503(7) 1 calc R U P A -1
H9B H 0.564489 0.135718 0.931099 0.111 Uiso 0.503(7) 1 calc R U P A -1
H9C H 0.536981 0.220031 0.898494 0.111 Uiso 0.503(7) 1 calc R U P A -1
C8 C 0.5285(10) 0.1210(9) 0.8406(8) 0.050(4) Uani 0.503(7) 1 d . . P A -1
H8A H 0.473983 0.098345 0.848780 0.060 Uiso 0.503(7) 1 calc R U P A -1
H8B H 0.565173 0.074855 0.831981 0.060 Uiso 0.503(7) 1 calc R U P A -1
C7 C 0.5166(10) 0.1789(11) 0.7862(8) 0.046(4) Uani 0.503(7) 1 d . . P A -1
H7A H 0.474494 0.220737 0.793514 0.055 Uiso 0.503(7) 1 calc R U P A -1
H7B H 0.569816 0.207701 0.782530 0.055 Uiso 0.503(7) 1 calc R U P A -1

loop_
_atom_site_aniso_label
_atom_site_aniso_U_11
_atom_site_aniso_U_22
_atom_site_aniso_U_33
_atom_site_aniso_U_23
_atom_site_aniso_U_13
_atom_site_aniso_U_12
Si1 0.0304(8) 0.0278(8) 0.0341(9) 0.0024(7) 0.0021(7) -0.0081(7)
Al1 0.0227(8) 0.0242(8) 0.0252(9) 0.0005(7) 0.0021(6) -0.0023(7)
Al2 0.0229(8) 0.0258(9) 0.0315(9) 0.0021(7) 0.0018(7) 0.0073(7)
N1 0.024(2) 0.032(3) 0.027(3) 0.001(2) 0.004(2) 0.001(2)
C11 0.026(3) 0.024(3) 0.023(3) 0.006(2) 0.000(2) 0.000(2)
C23 0.034(3) 0.026(3) 0.037(4) 0.003(3) 0.007(3) 0.012(3)
C24 0.023(3) 0.042(4) 0.034(3) 0.001(3) 0.009(2) 0.008(3)
C21 0.031(3) 0.048(4) 0.028(3) 0.005(3) 0.002(2) 0.021(3)
C12 0.024(3) 0.039(3) 0.023(3) 0.003(2) 0.003(2) -0.001(3)
C22 0.033(3) 0.037(4) 0.033(3) 0.012(3) 0.006(3) 0.016(3)
C15 0.033(3) 0.048(4) 0.033(3) 0.006(3) -0.006(3) -0.002(3)
C25 0.020(3) 0.038(4) 0.047(4) -0.002(3) -0.001(3) 0.009(3)
C121 0.030(3) 0.031(3) 0.030(3) 0.000(3) 0.005(3) -0.002(3)
C14 0.038(4) 0.058(5) 0.035(4) -0.005(3) 0.001(3) -0.007(3)
C161 0.038(3) 0.031(3) 0.033(3) 0.001(3) 0.003(3) 0.005(3)
C241 0.035(3) 0.040(4) 0.033(4) 0.004(3) 0.010(3) 0.011(3)
C231 0.050(4) 0.030(4) 0.049(4) -0.006(3) 0.007(3) 0.004(3)
C16 0.030(3) 0.033(3) 0.027(3) 0.003(3) -0.004(2) 0.001(3)
C13 0.034(3) 0.040(4) 0.029(3) -0.005(3) 0.003(2) 0.001(3)
C122 0.037(3) 0.035(4) 0.049(4) -0.003(3) 0.002(3) 0.001(3)
C1 0.051(4) 0.033(4) 0.046(4) -0.004(3) 0.008(3) -0.016(3)
C123 0.034(3) 0.055(5) 0.053(4) -0.001(4) 0.018(3) -0.008(3)
C2 0.055(5) 0.057(5) 0.054(5) 0.019(4) 0.001(4) -0.024(4)
C251 0.028(3) 0.065(5) 0.063(5) -0.023(4) 0.003(3) -0.006(4)
C163 0.032(3) 0.040(4) 0.062(5) -0.002(4) 0.006(3) 0.000(3)
C3 0.042(4) 0.039(4) 0.061(5) -0.004(4) -0.001(3) -0.008(3)
C211 0.048(4) 0.071(6) 0.038(4) -0.006(4) -0.006(3) 0.025(4)
C162 0.072(6) 0.041(4) 0.059(5) 0.014(4) -0.007(4) 0.018(4)
C221 0.040(4) 0.056(5) 0.059(5) 0.023(4) 0.015(3) 0.024(4)
C4 0.068(16) 0.052(14) 0.073(9) 0.011(8) 0.004(8) -0.008(13)
C6 0.033(7) 0.033(7) 0.066(7) 0.001(5) 0.009(6) -0.001(6)
C5 0.038(8) 0.047(8) 0.071(8) 0.010(6) 0.001(6) -0.004(6)
C9 0.09(2) 0.059(15) 0.072(9) -0.006(9) -0.007(9) -0.008(12)
C8 0.044(8) 0.036(7) 0.068(7) 0.001(6) 0.001(6) 0.005(6)
C7 0.039(8) 0.032(7) 0.067(7) -0.001(5) 0.005(5) 0.006(6)

loop_
_atom_type_symbol
_atom_type_description
_atom_type_scat_dispersion_real
_atom_type_scat_dispersion_imag
_atom_type_scat_source
C C 0.0181 0.0091 'International Tables Vol C Tables 4.2.6.8 and 6.1.1.4'
H H 0.0000 0.0000 'International Tables Vol C Tables 4.2.6.8 and 6.1.1.4'
Al Al 0.2130 0.2455 'International Tables Vol C Tables 4.2.6.8 and 6.1.1.4'
N N 0.0311 0.0180 'International Tables Vol C Tables 4.2.6.8 and 6.1.1.4'
Si Si 0.2541 0.3302 'International Tables Vol C Tables 4.2.6.8 and 6.1.1.4'

loop_
_exptl_crystal_face_index_h
_exptl_crystal_face_index_k
_exptl_crystal_face_index_l
_exptl_crystal_face_perp_dist
-4.00 3.00 0.00 0.0790
-4.00 -3.00 3.00 0.1770
-3.00 4.00 3.00 0.0520
-2.00 -2.00 -3.00 0.1440
-2.00 -3.00 -1.00 0.1740
-2.00 1.00 -3.00 0.0480
-1.00 -2.00 -3.00 0.1270
-1.00 -4.00 -1.00 0.1660
-1.00 -3.00 2.00 0.1660
1.00 1.00 4.00 0.0190
1.00 2.00 3.00 0.0190
1.00 -2.00 -1.00 0.1130
1.00 -1.00 -4.00 0.0380
2.00 -1.00 1.00 0.0710
2.00 1.00 4.00 0.0280
2.00 2.00 3.00 0.0250
2.00 4.00 -3.00 0.0660
4.00 1.00 -2.00 0.0480

loop_
_geom_angle_atom_site_label_1
_geom_angle_atom_site_label_2
_geom_angle_atom_site_label_3
_geom_angle
_geom_angle_site_symmetry_1
_geom_angle_site_symmetry_3
_geom_angle_publ_flag
N1 Si1 C1 110.0(3) . . ?
N1 Si1 C2 111.2(3) . . ?
N1 Si1 C3 110.0(3) . . ?
C1 Si1 C2 110.1(4) . . ?
C1 Si1 C3 106.0(3) . . ?
C2 Si1 C3 109.3(4) . . ?
Al1 Al1 Al2 60.83(6) 2_655 2_655 ?
Al1 Al1 Al2 60.85(6) 2_655 . ?
Al2 Al1 Al2 63.37(8) . 2_655 ?
N1 Al1 Al1 144.96(16) . 2_655 ?
N1 Al1 Al2 144.88(18) . 2_655 ?
N1 Al1 Al2 141.20(17) . . ?
Al1 Al2 Al1 58.31(8) . 2_655 ?
Al1 Al2 Al2 58.32(6) . 2_655 ?
Al1 Al2 Al2 58.30(6) 2_655 2_655 ?
C23 Al2 Al1 163.71(18) . 2_655 ?
C23 Al2 Al1 135.84(18) . . ?
C23 Al2 Al2 118.49(17) . 2_655 ?
C23 Al2 C24 36.4(2) . . ?
C23 Al2 C21 60.6(2) . . ?
C23 Al2 C25 60.6(2) . . ?
C24 Al2 Al1 154.49(19) . 2_655 ?
C24 Al2 Al1 116.81(18) . . ?
C24 Al2 Al2 144.06(19) . 2_655 ?
C24 Al2 C25 36.3(2) . . ?
C21 Al2 Al1 151.8(2) . . ?
C21 Al2 Al1 111.00(18) . 2_655 ?
C21 Al2 Al2 142.36(19) . 2_655 ?
C21 Al2 C24 60.1(2) . . ?
C21 Al2 C25 35.6(2) . . ?
C22 Al2 Al1 170.8(2) . . ?
C22 Al2 Al1 128.02(18) . 2_655 ?
C22 Al2 Al2 117.62(18) . 2_655 ?
C22 Al2 C23 36.8(2) . . ?
C22 Al2 C24 60.8(2) . . ?
C22 Al2 C21 36.4(3) . . ?
C22 Al2 C25 60.4(2) . . ?
C25 Al2 Al1 123.72(19) . . ?
C25 Al2 Al1 121.96(19) . 2_655 ?
C25 Al2 Al2 177.9(2) . 2_655 ?
Si1 N1 Al1 121.8(3) . . ?
C11 N1 Si1 121.1(4) . . ?
C11 N1 Al1 116.9(4) . . ?
C12 C11 N1 120.7(5) . . ?
C16 C11 N1 119.5(5) . . ?
C16 C11 C12 119.8(5) . . ?
C24 C23 Al2 72.7(3) . . ?
C24 C23 C22 107.6(6) . . ?
C24 C23 C231 124.6(6) . . ?
C22 C23 Al2 70.9(3) . . ?
C22 C23 C231 127.7(6) . . ?
C231 C23 Al2 124.4(4) . . ?
C23 C24 Al2 70.9(3) . . ?
C23 C24 C25 107.8(5) . . ?
C23 C24 C241 126.1(6) . . ?
C25 C24 Al2 72.4(3) . . ?
C25 C24 C241 126.0(6) . . ?
C241 C24 Al2 124.4(4) . . ?
C22 C21 Al2 70.6(3) . . ?
C22 C21 C211 125.2(7) . . ?
C25 C21 Al2 73.3(3) . . ?
C25 C21 C22 109.0(6) . . ?
C25 C21 C211 125.8(7) . . ?
C211 C21 Al2 122.7(4) . . ?
C11 C12 C121 121.9(5) . . ?
C13 C12 C11 119.0(5) . . ?
C13 C12 C121 119.1(5) . . ?
C23 C22 Al2 72.3(3) . . ?
C23 C22 C221 126.3(7) . . ?
C21 C22 Al2 73.0(4) . . ?
C21 C22 C23 107.8(6) . . ?
C21 C22 C221 125.8(6) . . ?
C221 C22 Al2 123.1(4) . . ?
C14 C15 H15 118.9 . . ?
C16 C15 H15 118.9 . . ?
C16 C15 C14 122.1(6) . . ?
C24 C25 Al2 71.2(3) . . ?
C24 C25 C251 124.6(6) . . ?
C21 C25 Al2 71.1(3) . . ?
C21 C25 C24 107.7(6) . . ?
C21 C25 C251 127.6(6) . . ?
C251 C25 Al2 126.4(5) . . ?
C12 C121 H121 107.6 . . ?
C12 C121 C122 113.0(5) . . ?
C12 C121 C123 110.6(5) . . ?
C122 C121 H121 107.6 . . ?
C122 C121 C123 110.2(5) . . ?
C123 C121 H121 107.6 . . ?
C15 C14 H14 120.4 . . ?
C15 C14 C13 119.1(6) . . ?
C13 C14 H14 120.4 . . ?
C16 C161 H161 107.2 . . ?
C16 C161 C163 110.8(5) . . ?
C16 C161 C162 113.4(6) . . ?
C163 C161 H161 107.2 . . ?
C163 C161 C162 110.8(6) . . ?
C162 C161 H161 107.2 . . ?
C24 C241 H24A 109.5 . . ?
C24 C241 H24B 109.5 . . ?
C24 C241 H24C 109.5 . . ?
H24A C241 H24B 109.5 . . ?
H24A C241 H24C 109.5 . . ?
H24B C241 H24C 109.5 . . ?
C23 C231 H23A 109.5 . . ?
C23 C231 H23B 109.5 . . ?
C23 C231 H23C 109.5 . . ?
H23A C231 H23B 109.5 . . ?
H23A C231 H23C 109.5 . . ?
H23B C231 H23C 109.5 . . ?
C11 C16 C161 121.3(5) . . ?
C15 C16 C11 118.6(6) . . ?
C15 C16 C161 120.1(6) . . ?
C12 C13 H13 119.3 . . ?
C14 C13 C12 121.4(6) . . ?
C14 C13 H13 119.3 . . ?
C121 C122 H12A 109.5 . . ?
C121 C122 H12B 109.5 . . ?
C121 C122 H12C 109.5 . . ?
H12A C122 H12B 109.5 . . ?
H12A C122 H12C 109.5 . . ?
H12B C122 H12C 109.5 . . ?
Si1 C1 H1A 109.5 . . ?
Si1 C1 H1B 109.5 . . ?
Si1 C1 H1C 109.5 . . ?
H1A C1 H1B 109.5 . . ?
H1A C1 H1C 109.5 . . ?
H1B C1 H1C 109.5 . . ?
C121 C123 H12D 109.5 . . ?
C121 C123 H12E 109.5 . . ?
C121 C123 H12F 109.5 . . ?
H12D C123 H12E 109.5 . . ?
H12D C123 H12F 109.5 . . ?
H12E C123 H12F 109.5 . . ?
Si1 C2 H2A 109.5 . . ?
Si1 C2 H2B 109.5 . . ?
Si1 C2 H2C 109.5 . . ?
H2A C2 H2B 109.5 . . ?
H2A C2 H2C 109.5 . . ?
H2B C2 H2C 109.5 . . ?
C25 C251 H25A 109.5 . . ?
C25 C251 H25B 109.5 . . ?
C25 C251 H25C 109.5 . . ?
H25A C251 H25B 109.5 . . ?
H25A C251 H25C 109.5 . . ?
H25B C251 H25C 109.5 . . ?
C161 C163 H16A 109.5 . . ?
C161 C163 H16B 109.5 . . ?
C161 C163 H16C 109.5 . . ?
H16A C163 H16B 109.5 . . ?
H16A C163 H16C 109.5 . . ?
H16B C163 H16C 109.5 . . ?
Si1 C3 H3A 109.5 . . ?
Si1 C3 H3B 109.5 . . ?
Si1 C3 H3C 109.5 . . ?
H3A C3 H3B 109.5 . . ?
H3A C3 H3C 109.5 . . ?
H3B C3 H3C 109.5 . . ?
C21 C211 H21A 109.5 . . ?
C21 C211 H21B 109.5 . . ?
C21 C211 H21C 109.5 . . ?
H21A C211 H21B 109.5 . . ?
H21A C211 H21C 109.5 . . ?
H21B C211 H21C 109.5 . . ?
C161 C162 H16D 109.5 . . ?
C161 C162 H16E 109.5 . . ?
C161 C162 H16F 109.5 . . ?
H16D C162 H16E 109.5 . . ?
H16D C162 H16F 109.5 . . ?
H16E C162 H16F 109.5 . . ?
C22 C221 H22A 109.5 . . ?
C22 C221 H22B 109.5 . . ?
C22 C221 H22C 109.5 . . ?
H22A C221 H22B 109.5 . . ?
H22A C221 H22C 109.5 . . ?
H22B C221 H22C 109.5 . . ?
H4A C4 H4B 109.5 . . ?
H4A C4 H4C 109.5 . . ?
H4B C4 H4C 109.5 . . ?
C5 C4 H4A 109.5 . . ?
C5 C4 H4B 109.5 . . ?
C5 C4 H4C 109.5 . . ?
H6A C6 H6B 107.5 . . ?
C5 C6 H6A 108.5 . . ?
C5 C6 H6B 108.5 . . ?
C7 C6 H6A 108.5 . . ?
C7 C6 H6B 108.5 . . ?
C7 C6 C5 115.1(12) . . ?
C4 C5 H5A 108.5 . . ?
C4 C5 H5B 108.5 . . ?
C6 C5 C4 114.9(16) . . ?
C6 C5 H5A 108.5 . . ?
C6 C5 H5B 108.5 . . ?
H5A C5 H5B 107.5 . . ?
H9A C9 H9B 109.5 . . ?
H9A C9 H9C 109.5 . . ?
H9B C9 H9C 109.5 . . ?
C8 C9 H9A 109.5 . . ?
C8 C9 H9B 109.5 . . ?
C8 C9 H9C 109.5 . . ?
C9 C8 H8A 109.8 . . ?
C9 C8 H8B 109.8 . . ?
C9 C8 C7 109.2(18) . . ?
H8A C8 H8B 108.3 . . ?
C7 C8 H8A 109.8 . . ?
C7 C8 H8B 109.8 . . ?
C6 C7 C8 113.9(11) . . ?
C6 C7 H7A 108.8 . . ?
C6 C7 H7B 108.8 . . ?
C8 C7 H7A 108.8 . . ?
C8 C7 H7B 108.8 . . ?
H7A C7 H7B 107.7 . . ?

loop_
_geom_bond_atom_site_label_1
_geom_bond_atom_site_label_2
_geom_bond_distance
_geom_bond_site_symmetry_2
_geom_bond_publ_flag
Si1 N1 1.736(5) . ?
Si1 C1 1.854(7) . ?
Si1 C2 1.857(7) . ?
Si1 C3 1.858(8) . ?
Al1 Al1 2.583(3) 2_655 ?
Al1 Al2 2.651(2) 2_655 ?
Al1 Al2 2.650(2) . ?
Al1 N1 1.836(5) . ?
Al2 Al2 2.785(3) 2_655 ?
Al2 C23 2.277(6) . ?
Al2 C24 2.300(6) . ?
Al2 C21 2.289(6) . ?
Al2 C22 2.258(6) . ?
Al2 C25 2.316(6) . ?
N1 C11 1.444(7) . ?
C11 C12 1.419(8) . ?
C11 C16 1.417(8) . ?
C23 C24 1.429(9) . ?
C23 C22 1.432(8) . ?
C23 C231 1.491(9) . ?
C24 C25 1.439(9) . ?
C24 C241 1.503(8) . ?
C21 C22 1.420(10) . ?
C21 C25 1.408(9) . ?
C21 C211 1.511(9) . ?
C12 C121 1.512(8) . ?
C12 C13 1.389(8) . ?
C22 C221 1.488(9) . ?
C15 H15 0.9500 . ?
C15 C14 1.386(10) . ?
C15 C16 1.384(9) . ?
C25 C251 1.504(10) . ?
C121 H121 1.0000 . ?
C121 C122 1.521(9) . ?
C121 C123 1.541(8) . ?
C14 H14 0.9500 . ?
C14 C13 1.386(9) . ?
C161 H161 1.0000 . ?
C161 C16 1.508(9) . ?
C161 C163 1.529(9) . ?
C161 C162 1.533(9) . ?
C241 H24A 0.9800 . ?
C241 H24B 0.9800 . ?
C241 H24C 0.9800 . ?
C231 H23A 0.9800 . ?
C231 H23B 0.9800 . ?
C231 H23C 0.9800 . ?
C13 H13 0.9500 . ?
C122 H12A 0.9800 . ?
C122 H12B 0.9800 . ?
C122 H12C 0.9800 . ?
C1 H1A 0.9800 . ?
C1 H1B 0.9800 . ?
C1 H1C 0.9800 . ?
C123 H12D 0.9800 . ?
C123 H12E 0.9800 . ?
C123 H12F 0.9800 . ?
C2 H2A 0.9800 . ?
C2 H2B 0.9800 . ?
C2 H2C 0.9800 . ?
C251 H25A 0.9800 . ?
C251 H25B 0.9800 . ?
C251 H25C 0.9800 . ?
C163 H16A 0.9800 . ?
C163 H16B 0.9800 . ?
C163 H16C 0.9800 . ?
C3 H3A 0.9800 . ?
C3 H3B 0.9800 . ?
C3 H3C 0.9800 . ?
C211 H21A 0.9800 . ?
C211 H21B 0.9800 . ?
C211 H21C 0.9800 . ?
C162 H16D 0.9800 . ?
C162 H16E 0.9800 . ?
C162 H16F 0.9800 . ?
C221 H22A 0.9800 . ?
C221 H22B 0.9800 . ?
C221 H22C 0.9800 . ?
C4 H4A 0.9800 . ?
C4 H4B 0.9800 . ?
C4 H4C 0.9800 . ?
C4 C5 1.57(4) . ?
C6 H6A 0.9900 . ?
C6 H6B 0.9900 . ?
C6 C5 1.54(2) . ?
C6 C7 1.51(2) . ?
C5 H5A 0.9900 . ?
C5 H5B 0.9900 . ?
C9 H9A 0.9800 . ?
C9 H9B 0.9800 . ?
C9 H9C 0.9800 . ?
C9 C8 1.53(3) . ?
C8 H8A 0.9900 . ?
C8 H8B 0.9900 . ?
C8 C7 1.54(2) . ?
C7 H7A 0.9900 . ?
C7 H7B 0.9900 . ?

loop_
_geom_torsion_atom_site_label_1
_geom_torsion_atom_site_label_2
_geom_torsion_atom_site_label_3
_geom_torsion_atom_site_label_4
_geom_torsion
_geom_torsion_site_symmetry_1
_geom_torsion_site_symmetry_2
_geom_torsion_site_symmetry_3
_geom_torsion_site_symmetry_4
_geom_torsion_publ_flag
Si1 N1 C11 C12 -94.5(6) . . . . ?
Si1 N1 C11 C16 87.8(6) . . . . ?
Al1 Al1 N1 Si1 -49.6(5) 2_655 . . . ?
Al1 Al1 N1 C11 135.1(4) 2_655 . . . ?
Al1 N1 C11 C12 80.9(6) . . . . ?
Al1 N1 C11 C16 -96.8(6) . . . . ?
Al2 Al1 N1 Si1 65.2(4) . . . . ?
Al2 Al1 N1 Si1 -173.08(16) 2_655 . . . ?
Al2 Al1 N1 C11 -110.1(4) . . . . ?
Al2 Al1 N1 C11 11.6(6) 2_655 . . . ?
Al2 C23 C24 C25 -63.5(4) . . . . ?
Al2 C23 C24 C241 119.2(6) . . . . ?
Al2 C23 C22 C21 64.8(4) . . . . ?
Al2 C23 C22 C221 -118.4(6) . . . . ?
Al2 C24 C25 C21 -62.2(4) . . . . ?
Al2 C24 C25 C251 121.8(6) . . . . ?
Al2 C21 C22 C23 -64.4(4) . . . . ?
Al2 C21 C22 C221 118.9(6) . . . . ?
Al2 C21 C25 C24 62.2(4) . . . . ?
Al2 C21 C25 C251 -121.9(7) . . . . ?
N1 C11 C12 C121 5.2(8) . . . . ?
N1 C11 C12 C13 -176.2(5) . . . . ?
N1 C11 C16 C15 176.3(5) . . . . ?
N1 C11 C16 C161 -2.5(8) . . . . ?
C11 C12 C121 C122 -131.3(6) . . . . ?
C11 C12 C121 C123 104.7(7) . . . . ?
C11 C12 C13 C14 -0.6(9) . . . . ?
C23 C24 C25 Al2 62.5(4) . . . . ?
C23 C24 C25 C21 0.3(7) . . . . ?
C23 C24 C25 C251 -175.7(6) . . . . ?
C24 C23 C22 Al2 -63.9(4) . . . . ?
C24 C23 C22 C21 1.0(7) . . . . ?
C24 C23 C22 C221 177.7(6) . . . . ?
C12 C11 C16 C15 -1.4(9) . . . . ?
C12 C11 C16 C161 179.7(5) . . . . ?
C22 C23 C24 Al2 62.7(4) . . . . ?
C22 C23 C24 C25 -0.8(7) . . . . ?
C22 C23 C24 C241 -178.2(6) . . . . ?
C22 C21 C25 Al2 -62.0(4) . . . . ?
C22 C21 C25 C24 0.3(7) . . . . ?
C22 C21 C25 C251 176.1(6) . . . . ?
C15 C14 C13 C12 -0.4(10) . . . . ?
C25 C21 C22 Al2 63.6(4) . . . . ?
C25 C21 C22 C23 -0.8(7) . . . . ?
C25 C21 C22 C221 -177.5(6) . . . . ?
C121 C12 C13 C14 178.0(6) . . . . ?
C14 C15 C16 C11 0.4(10) . . . . ?
C14 C15 C16 C161 179.3(6) . . . . ?
C241 C24 C25 Al2 -120.1(6) . . . . ?
C241 C24 C25 C21 177.7(6) . . . . ?
C241 C24 C25 C251 1.7(10) . . . . ?
C231 C23 C24 Al2 -120.3(6) . . . . ?
C231 C23 C24 C25 176.3(6) . . . . ?
C231 C23 C24 C241 -1.1(10) . . . . ?
C231 C23 C22 Al2 119.2(6) . . . . ?
C231 C23 C22 C21 -176.0(6) . . . . ?
C231 C23 C22 C221 0.7(10) . . . . ?
C16 C11 C12 C121 -177.0(5) . . . . ?
C16 C11 C12 C13 1.5(8) . . . . ?
C16 C15 C14 C13 0.4(11) . . . . ?
C13 C12 C121 C122 50.2(8) . . . . ?
C13 C12 C121 C123 -73.8(7) . . . . ?
C1 Si1 N1 Al1 51.0(4) . . . . ?
C1 Si1 N1 C11 -133.8(5) . . . . ?
C2 Si1 N1 Al1 173.3(4) . . . . ?
C2 Si1 N1 C11 -11.5(6) . . . . ?
C163 C161 C16 C11 94.9(7) . . . . ?
C163 C161 C16 C15 -83.9(7) . . . . ?
C3 Si1 N1 Al1 -65.4(4) . . . . ?
C3 Si1 N1 C11 109.8(5) . . . . ?
C211 C21 C22 Al2 -116.9(6) . . . . ?
C211 C21 C22 C23 178.7(6) . . . . ?
C211 C21 C22 C221 2.0(10) . . . . ?
C211 C21 C25 Al2 118.5(6) . . . . ?
C211 C21 C25 C24 -179.2(6) . . . . ?
C211 C21 C25 C251 -3.4(10) . . . . ?
C162 C161 C16 C11 -139.8(6) . . . . ?
C162 C161 C16 C15 41.4(9) . . . . ?
C5 C6 C7 C8 175.1(14) . . . . ?
C9 C8 C7 C6 172(2) . . . . ?
C7 C6 C5 C4 175.8(19) . . . . ?

loop_
_twin_individual_id
_twin_individual_mass_fraction_refined
1 0.58777
2 0.41223
